data_7059372
loop_
_publ_author_name
'Rahmatpour, Ali'

_publ_section_title
;
 Regioselective condensation of hydroxyaromatic compounds with
 2,5-dimethoxytetrahydrofuran: facile one-pot synthesis of new substituted
 diaryl-fused 2,8-dioxabicyclo[3.3.2]nonanes comprising central ketal
 moieties
;
_journal_issue 12
_journal_name_full 'New Journal of Chemistry'
_journal_page_first 4834
_journal_page_last 4841
_journal_paper_doi 10.1039/C9NJ06232G
_journal_volume 44
_journal_year 2020
_chemical_formula_moiety 'C18 H16 Cl2 O2'
_chemical_formula_sum 'C18 H16 Cl2 O2'
_chemical_formula_weight 335.21
_space_group_IT_number 33
_space_group_name_Hall 'P 2c -2n'
_space_group_name_H-M_alt 'P n a 21'
_symmetry_cell_setting orthorhombic
_symmetry_space_group_name_Hall 'P 2c -2n'
_symmetry_space_group_name_H-M 'P n a 21'
_atom_sites_solution_hydrogens geom
_atom_sites_solution_primary direct
_atom_sites_solution_secondary difmap
_audit_creation_method SHELXL-97
_audit_update_record
;
2019-12-17 deposited with the CCDC.	2020-03-04 downloaded from the CCDC.
;
_cell_angle_alpha 90.00
_cell_angle_beta 90.00
_cell_angle_gamma 90.00
_cell_formula_units_Z 4
_cell_length_a 22.398(5)
_cell_length_b 9.4469(19)
_cell_length_c 7.4776(15)
_cell_measurement_reflns_used 2777
_cell_measurement_temperature 298(2)
_cell_measurement_theta_max 24.98
_cell_measurement_theta_min 2.34
_cell_volume 1582.2(6)
_computing_cell_refinement 'X-Area (Stoe & Cie GmbH, 2005)'
_computing_data_collection 'X-Area (Stoe & Cie GmbH, 2005)'
_computing_data_reduction 'X-Area (Stoe & Cie GmbH, 2005)'
_computing_molecular_graphics 'ORTEP-3 for Windows (Farrugia, 1997)'
_computing_publication_material 'WinGX (Farrugia, 1999)'
_computing_structure_refinement 'SHELXL-97 (Sheldrick, 2008)'
_computing_structure_solution 'SHELXS-97 (Sheldrick, 2008)'
_diffrn_ambient_temperature 298(2)
_diffrn_detector_area_resol_mean '0.15 mm'
_diffrn_measured_fraction_theta_full 0.999
_diffrn_measured_fraction_theta_max 0.999
_diffrn_measurement_device_type 'STOE IPDS 2T'
_diffrn_measurement_method 'rotation method'
_diffrn_radiation_monochromator graphite
_diffrn_radiation_source 'fine-focus sealed tube'
_diffrn_radiation_type MoK\a
_diffrn_radiation_wavelength 0.71073
_diffrn_reflns_av_R_equivalents 0.0685
_diffrn_reflns_av_sigmaI/netI 0.0685
_diffrn_reflns_limit_h_max 26
_diffrn_reflns_limit_h_min -26
_diffrn_reflns_limit_k_max 10
_diffrn_reflns_limit_k_min -11
_diffrn_reflns_limit_l_max 8
_diffrn_reflns_limit_l_min -8
_diffrn_reflns_number 8395
_diffrn_reflns_theta_full 24.98
_diffrn_reflns_theta_max 24.98
_diffrn_reflns_theta_min 2.34
_diffrn_standards_number 0
_exptl_absorpt_coefficient_mu 0.414
_exptl_absorpt_correction_T_max 0.8519
_exptl_absorpt_correction_T_min 0.8197
_exptl_absorpt_correction_type numerical
_exptl_absorpt_process_details 'shape of crystal determined optically'
_exptl_crystal_colour colorless
_exptl_crystal_density_diffrn 1.407
_exptl_crystal_density_method 'not measured'
_exptl_crystal_description plate
_exptl_crystal_F_000 696
_exptl_crystal_size_max 0.50
_exptl_crystal_size_mid 0.45
_exptl_crystal_size_min 0.40
_refine_diff_density_max 0.210
_refine_diff_density_min -0.171
_refine_diff_density_rms 0.033
_refine_ls_abs_structure_details 'Flack H D (1983), Acta Cryst. A39, 876-881'
_refine_ls_abs_structure_Flack 0.11(7)
_refine_ls_extinction_method none
_refine_ls_goodness_of_fit_ref 0.894
_refine_ls_hydrogen_treatment constr
_refine_ls_matrix_type full
_refine_ls_number_parameters 201
_refine_ls_number_reflns 2777
_refine_ls_number_restraints 1
_refine_ls_restrained_S_all 0.894
_refine_ls_R_factor_all 0.0762
_refine_ls_R_factor_gt 0.0447
_refine_ls_shift/su_max 0.000
_refine_ls_shift/su_mean 0.000
_refine_ls_structure_factor_coef Fsqd
_refine_ls_weighting_details 'calc w=1/[\s^2^(Fo^2^)+(0.0293P)^2^+0.0000P] where P=(Fo^2^+2Fc^2^)/3'
_refine_ls_weighting_scheme calc
_refine_ls_wR_factor_gt 0.0688
_refine_ls_wR_factor_ref 0.0750
_reflns_number_gt 1848
_reflns_number_total 2777
_reflns_threshold_expression >2sigma(I)
_cod_data_source_file c9nj06232g2.cif
_cod_data_source_block khd598h
_cod_depositor_comments
;Adding full bibliography for 7059372.cif.

 Adding full bibliography for 7059372.cif.
;
_cod_database_code 7059372

loop_
_symmetry_equiv_pos_as_xyz
'x, y, z'
'-x, -y, z+1/2'
'x+1/2, -y+1/2, z'
'-x+1/2, y+1/2, z+1/2'

loop_
_atom_site_label
_atom_site_type_symbol
_atom_site_fract_x
_atom_site_fract_y
_atom_site_fract_z
_atom_site_U_iso_or_equiv
_atom_site_adp_type
_atom_site_occupancy
_atom_site_symmetry_multiplicity
_atom_site_calc_flag
_atom_site_refinement_flags
_atom_site_disorder_assembly
_atom_site_disorder_group
Cl1 Cl 0.56765(4) 0.30153(12) 0.87745(14) 0.0766(3) Uani 1 1 d . . .
Cl2 Cl 0.92182(4) 0.27442(11) 1.03914(13) 0.0762(3) Uani 1 1 d . . .
O1 O 0.71441(11) 0.2228(2) 0.2389(3) 0.0615(7) Uani 1 1 d . . .
O2 O 0.79776(9) 0.3352(2) 0.3553(3) 0.0571(6) Uani 1 1 d . . .
C1 C 0.53042(16) 0.3899(5) 0.4955(6) 0.0832(14) Uani 1 1 d . . .
H1A H 0.5264 0.4184 0.3729 0.125 Uiso 1 1 calc R . .
H1B H 0.5269 0.4714 0.5716 0.125 Uiso 1 1 calc R . .
H1C H 0.4996 0.3232 0.5246 0.125 Uiso 1 1 calc R . .
C2 C 0.59060(14) 0.3222(3) 0.5229(6) 0.0570(10) Uani 1 1 d . . .
C3 C 0.61076(15) 0.2744(4) 0.6853(5) 0.0492(9) Uani 1 1 d . . .
C4 C 0.66471(13) 0.2073(3) 0.7041(5) 0.0444(8) Uani 1 1 d . . .
H4 H 0.6764 0.1765 0.8169 0.053 Uiso 1 1 calc R . .
C5 C 0.70223(13) 0.1843(3) 0.5603(4) 0.0414(8) Uani 1 1 d . . .
C6 C 0.68324(14) 0.2366(3) 0.3955(5) 0.0472(8) Uani 1 1 d . . .
C7 C 0.62819(14) 0.3027(4) 0.3808(6) 0.0544(9) Uani 1 1 d . . .
H7 H 0.6162 0.3353 0.2691 0.065 Uiso 1 1 calc R . .
C8 C 0.77746(17) 0.2238(4) 0.2426(5) 0.0573(10) Uani 1 1 d . . .
H8 H 0.7902 0.2491 0.1213 0.069 Uiso 1 1 calc R . .
C9 C 0.80418(17) 0.0801(4) 0.2797(5) 0.0664(11) Uani 1 1 d . . .
H9A H 0.8463 0.0913 0.3062 0.080 Uiso 1 1 calc R . .
H9B H 0.8009 0.0223 0.1729 0.080 Uiso 1 1 calc R . .
C10 C 0.77424(16) 0.0034(3) 0.4346(4) 0.0547(9) Uani 1 1 d . . .
H10A H 0.8003 -0.0714 0.4768 0.066 Uiso 1 1 calc R . .
H10B H 0.7375 -0.0399 0.3928 0.066 Uiso 1 1 calc R . .
C11 C 0.76005(13) 0.1035(3) 0.5896(4) 0.0457(8) Uani 1 1 d . . .
H11 H 0.7541 0.0442 0.6957 0.055 Uiso 1 1 calc R . .
C12 C 0.81129(14) 0.2019(4) 0.6310(5) 0.0457(8) Uani 1 1 d . . .
C13 C 0.82798(14) 0.3088(4) 0.5114(5) 0.0477(9) Uani 1 1 d . . .
C14 C 0.87428(14) 0.3992(3) 0.5538(5) 0.0559(9) Uani 1 1 d . . .
H14 H 0.8853 0.4676 0.4706 0.067 Uiso 1 1 calc R . .
C15 C 0.90481(14) 0.3932(4) 0.7131(5) 0.0561(9) Uani 1 1 d . . .
C16 C 0.95463(15) 0.4961(4) 0.7535(6) 0.0824(13) Uani 1 1 d . . .
H16A H 0.9905 0.4446 0.7796 0.124 Uiso 1 1 calc R . .
H16B H 0.9439 0.5530 0.8550 0.124 Uiso 1 1 calc R . .
H16C H 0.9611 0.5561 0.6518 0.124 Uiso 1 1 calc R . .
C17 C 0.88780(14) 0.2876(4) 0.8301(5) 0.0523(9) Uani 1 1 d . . .
C18 C 0.84300(13) 0.1923(3) 0.7885(4) 0.0469(9) Uani 1 1 d . . .
H18 H 0.8341 0.1200 0.8686 0.056 Uiso 1 1 calc R . .

loop_
_atom_site_aniso_label
_atom_site_aniso_U_11
_atom_site_aniso_U_22
_atom_site_aniso_U_33
_atom_site_aniso_U_23
_atom_site_aniso_U_13
_atom_site_aniso_U_12
Cl1 0.0589(5) 0.0929(8) 0.0780(7) -0.0058(7) 0.0236(6) 0.0049(5)
Cl2 0.0547(5) 0.1054(9) 0.0685(6) 0.0064(7) -0.0014(6) -0.0085(5)
O1 0.0730(17) 0.0655(17) 0.0459(16) 0.0081(13) 0.0044(15) 0.0053(13)
O2 0.0630(14) 0.0464(16) 0.0619(16) 0.0201(13) 0.0053(15) 0.0036(11)
C1 0.063(2) 0.087(3) 0.100(4) 0.010(2) -0.011(2) 0.014(2)
C2 0.048(2) 0.055(2) 0.068(3) -0.002(2) -0.003(2) -0.0028(15)
C3 0.0451(19) 0.044(2) 0.058(2) -0.0036(19) 0.0103(17) -0.0019(16)
C4 0.0457(19) 0.040(2) 0.048(2) 0.0046(17) 0.0052(17) -0.0093(16)
C5 0.0425(17) 0.037(2) 0.044(2) 0.0026(17) 0.0037(18) -0.0038(14)
C6 0.0558(19) 0.043(2) 0.043(2) 0.0015(19) 0.004(2) -0.0074(15)
C7 0.059(2) 0.051(2) 0.053(2) 0.0074(19) -0.011(2) -0.0019(18)
C8 0.070(2) 0.059(3) 0.043(2) 0.015(2) 0.015(2) 0.010(2)
C9 0.092(3) 0.053(3) 0.054(2) 0.0055(19) 0.020(2) 0.014(2)
C10 0.075(2) 0.0362(19) 0.0529(19) 0.0087(16) 0.0085(18) 0.0103(17)
C11 0.060(2) 0.036(2) 0.0410(19) 0.0150(16) 0.0116(17) 0.0044(17)
C12 0.0409(18) 0.045(2) 0.051(2) 0.0063(18) 0.0131(18) 0.0095(17)
C13 0.0450(19) 0.045(2) 0.053(2) 0.0146(19) 0.0115(19) 0.0088(17)
C14 0.050(2) 0.041(2) 0.077(3) 0.022(2) 0.016(2) 0.0017(16)
C15 0.0392(19) 0.049(2) 0.080(3) 0.011(2) 0.009(2) 0.0062(17)
C16 0.064(3) 0.066(3) 0.116(4) 0.011(3) 0.004(3) -0.010(2)
C17 0.0421(17) 0.058(2) 0.057(2) 0.004(2) 0.0113(16) 0.0082(19)
C18 0.0440(18) 0.045(2) 0.052(2) 0.0110(17) 0.0125(17) 0.0046(17)

loop_
_atom_type_symbol
_atom_type_description
_atom_type_scat_dispersion_real
_atom_type_scat_dispersion_imag
_atom_type_scat_source
C C 0.0033 0.0016 'International Tables Vol C Tables 4.2.6.8 and 6.1.1.4'
H H 0.0000 0.0000 'International Tables Vol C Tables 4.2.6.8 and 6.1.1.4'
O O 0.0106 0.0060 'International Tables Vol C Tables 4.2.6.8 and 6.1.1.4'
Cl Cl 0.1484 0.1585 'International Tables Vol C Tables 4.2.6.8 and 6.1.1.4'

loop_
_geom_angle_atom_site_label_1
_geom_angle_atom_site_label_2
_geom_angle_atom_site_label_3
_geom_angle
_geom_angle_site_symmetry_1
_geom_angle_site_symmetry_3
_geom_angle_publ_flag
C6 O1 C8 119.5(3) . . ?
C13 O2 C8 121.8(3) . . ?
C2 C1 H1A 109.5 . . ?
C2 C1 H1B 109.5 . . ?
H1A C1 H1B 109.5 . . ?
C2 C1 H1C 109.5 . . ?
H1A C1 H1C 109.5 . . ?
H1B C1 H1C 109.5 . . ?
C7 C2 C3 116.1(3) . . ?
C7 C2 C1 120.1(4) . . ?
C3 C2 C1 123.7(4) . . ?
C2 C3 C4 122.2(3) . . ?
C2 C3 Cl1 119.8(3) . . ?
C4 C3 Cl1 118.0(3) . . ?
C3 C4 C5 121.9(3) . . ?
C3 C4 H4 119.0 . . ?
C5 C4 H4 119.0 . . ?
C4 C5 C6 116.5(3) . . ?
C4 C5 C11 119.0(3) . . ?
C6 C5 C11 124.4(3) . . ?
O1 C6 C7 115.4(3) . . ?
O1 C6 C5 124.5(3) . . ?
C7 C6 C5 120.1(3) . . ?
C2 C7 C6 123.1(4) . . ?
C2 C7 H7 118.4 . . ?
C6 C7 H7 118.4 . . ?
O1 C8 O2 109.6(3) . . ?
O1 C8 C9 113.2(3) . . ?
O2 C8 C9 115.5(3) . . ?
O1 C8 H8 105.9 . . ?
O2 C8 H8 105.9 . . ?
C9 C8 H8 105.9 . . ?
C8 C9 C10 113.2(3) . . ?
C8 C9 H9A 108.9 . . ?
C10 C9 H9A 108.9 . . ?
C8 C9 H9B 108.9 . . ?
C10 C9 H9B 108.9 . . ?
H9A C9 H9B 107.8 . . ?
C9 C10 C11 112.0(3) . . ?
C9 C10 H10A 109.2 . . ?
C11 C10 H10A 109.2 . . ?
C9 C10 H10B 109.2 . . ?
C11 C10 H10B 109.2 . . ?
H10A C10 H10B 107.9 . . ?
C12 C11 C5 111.6(3) . . ?
C12 C11 C10 112.2(3) . . ?
C5 C11 C10 112.3(3) . . ?
C12 C11 H11 106.8 . . ?
C5 C11 H11 106.8 . . ?
C10 C11 H11 106.8 . . ?
C18 C12 C13 117.1(3) . . ?
C18 C12 C11 121.8(3) . . ?
C13 C12 C11 121.1(3) . . ?
O2 C13 C14 116.9(3) . . ?
O2 C13 C12 122.9(3) . . ?
C14 C13 C12 120.0(3) . . ?
C15 C14 C13 123.2(3) . . ?
C15 C14 H14 118.4 . . ?
C13 C14 H14 118.4 . . ?
C14 C15 C17 116.2(3) . . ?
C14 C15 C16 120.9(3) . . ?
C17 C15 C16 122.8(4) . . ?
C15 C16 H16A 109.5 . . ?
C15 C16 H16B 109.5 . . ?
H16A C16 H16B 109.5 . . ?
C15 C16 H16C 109.5 . . ?
H16A C16 H16C 109.5 . . ?
H16B C16 H16C 109.5 . . ?
C15 C17 C18 121.8(3) . . ?
C15 C17 Cl2 119.9(3) . . ?
C18 C17 Cl2 118.2(3) . . ?
C12 C18 C17 121.5(3) . . ?
C12 C18 H18 119.2 . . ?
C17 C18 H18 119.2 . . ?

loop_
_geom_bond_atom_site_label_1
_geom_bond_atom_site_label_2
_geom_bond_distance
_geom_bond_site_symmetry_2
_geom_bond_publ_flag
Cl1 C3 1.750(3) . ?
Cl2 C17 1.743(4) . ?
O1 C6 1.370(4) . ?
O1 C8 1.413(4) . ?
O2 C13 1.372(4) . ?
O2 C8 1.423(4) . ?
C1 C2 1.506(4) . ?
C1 H1A 0.9600 . ?
C1 H1B 0.9600 . ?
C1 H1C 0.9600 . ?
C2 C7 1.368(5) . ?
C2 C3 1.372(5) . ?
C3 C4 1.372(4) . ?
C4 C5 1.382(4) . ?
C4 H4 0.9300 . ?
C5 C6 1.394(5) . ?
C5 C11 1.519(4) . ?
C6 C7 1.386(4) . ?
C7 H7 0.9300 . ?
C8 C9 1.509(5) . ?
C8 H8 0.9800 . ?
C9 C10 1.522(4) . ?
C9 H9A 0.9700 . ?
C9 H9B 0.9700 . ?
C10 C11 1.529(5) . ?
C10 H10A 0.9700 . ?
C10 H10B 0.9700 . ?
C11 C12 1.509(5) . ?
C11 H11 0.9800 . ?
C12 C18 1.378(4) . ?
C12 C13 1.400(4) . ?
C13 C14 1.381(4) . ?
C14 C15 1.374(5) . ?
C14 H14 0.9300 . ?
C15 C17 1.381(5) . ?
C15 C16 1.511(5) . ?
C16 H16A 0.9600 . ?
C16 H16B 0.9600 . ?
C16 H16C 0.9600 . ?
C17 C18 1.384(4) . ?
C18 H18 0.9300 . ?

loop_
_geom_torsion_atom_site_label_1
_geom_torsion_atom_site_label_2
_geom_torsion_atom_site_label_3
_geom_torsion_atom_site_label_4
_geom_torsion
_geom_torsion_site_symmetry_1
_geom_torsion_site_symmetry_2
_geom_torsion_site_symmetry_3
_geom_torsion_site_symmetry_4
_geom_torsion_publ_flag
C7 C2 C3 C4 -1.7(5) . . . . ?
C1 C2 C3 C4 176.9(3) . . . . ?
C7 C2 C3 Cl1 177.0(2) . . . . ?
C1 C2 C3 Cl1 -4.3(5) . . . . ?
C2 C3 C4 C5 0.2(5) . . . . ?
Cl1 C3 C4 C5 -178.5(2) . . . . ?
C3 C4 C5 C6 1.9(4) . . . . ?
C3 C4 C5 C11 -177.3(3) . . . . ?
C8 O1 C6 C7 149.3(3) . . . . ?
C8 O1 C6 C5 -33.4(4) . . . . ?
C4 C5 C6 O1 -179.6(3) . . . . ?
C11 C5 C6 O1 -0.5(5) . . . . ?
C4 C5 C6 C7 -2.4(4) . . . . ?
C11 C5 C6 C7 176.6(3) . . . . ?
C3 C2 C7 C6 1.1(5) . . . . ?
C1 C2 C7 C6 -177.6(3) . . . . ?
O1 C6 C7 C2 178.4(3) . . . . ?
C5 C6 C7 C2 1.0(5) . . . . ?
C6 O1 C8 O2 -45.0(4) . . . . ?
C6 O1 C8 C9 85.5(4) . . . . ?
C13 O2 C8 O1 114.5(3) . . . . ?
C13 O2 C8 C9 -14.8(4) . . . . ?
O1 C8 C9 C10 -46.3(5) . . . . ?
O2 C8 C9 C10 81.2(4) . . . . ?
C8 C9 C10 C11 -40.7(4) . . . . ?
C4 C5 C11 C12 -91.9(3) . . . . ?
C6 C5 C11 C12 89.0(4) . . . . ?
C4 C5 C11 C10 141.1(3) . . . . ?
C6 C5 C11 C10 -38.0(4) . . . . ?
C9 C10 C11 C12 -44.3(4) . . . . ?
C9 C10 C11 C5 82.3(3) . . . . ?
C5 C11 C12 C18 120.6(3) . . . . ?
C10 C11 C12 C18 -112.4(3) . . . . ?
C5 C11 C12 C13 -58.4(4) . . . . ?
C10 C11 C12 C13 68.6(4) . . . . ?
C8 O2 C13 C14 141.8(3) . . . . ?
C8 O2 C13 C12 -42.5(4) . . . . ?
C18 C12 C13 O2 -175.9(3) . . . . ?
C11 C12 C13 O2 3.1(5) . . . . ?
C18 C12 C13 C14 -0.3(5) . . . . ?
C11 C12 C13 C14 178.8(3) . . . . ?
O2 C13 C14 C15 174.0(3) . . . . ?
C12 C13 C14 C15 -1.9(5) . . . . ?
C13 C14 C15 C17 1.7(5) . . . . ?
C13 C14 C15 C16 -179.2(3) . . . . ?
C14 C15 C17 C18 0.7(5) . . . . ?
C16 C15 C17 C18 -178.4(3) . . . . ?
C14 C15 C17 Cl2 -177.7(2) . . . . ?
C16 C15 C17 Cl2 3.2(5) . . . . ?
C13 C12 C18 C17 2.6(4) . . . . ?
C11 C12 C18 C17 -176.4(3) . . . . ?
C15 C17 C18 C12 -2.9(5) . . . . ?
Cl2 C17 C18 C12 175.5(2) . . . . ?
